data_7231900
loop_
_publ_author_name
'Tone, Masaya'
'Nakagawa, Yoko'
'Chanthamath, Soda'
'Fujisawa, Ikuhide'
'Nakayama, Naofumi'
'Goto, Hitoshi'
'Shibatomi, Kazutaka'
'Iwasa, Seiji'

_publ_section_title
;
 Highly stereoselective spirocyclopropanation of various diazooxindoles
 with olefins catalyzed using Ru(ii)-complex
;
_journal_issue 70
_journal_name_full 'RSC Advances'
_journal_page_first 39865
_journal_paper_doi 10.1039/C8RA09212E
_journal_volume 8
_journal_year 2018
_chemical_absolute_configuration ad
_chemical_formula_sum 'C17 H14 Br N O'
_chemical_formula_weight 328.20
_space_group_crystal_system orthorhombic
_space_group_IT_number 19
_space_group_name_Hall 'P 2ac 2ab'
_space_group_name_H-M_alt 'P 21 21 21'
_symmetry_space_group_name_Hall 'P 2ac 2ab'
_symmetry_space_group_name_H-M 'P 21 21 21'
_atom_sites_solution_hydrogens mixed
_atom_sites_solution_primary direct
_atom_sites_solution_secondary difmap
_audit_creation_method SHELXL-2018/1
_audit_update_record
;
2018-10-23 deposited with the CCDC.
2018-11-20 downloaded from the CCDC.
;
_cell_angle_alpha 90
_cell_angle_beta 90
_cell_angle_gamma 90
_cell_formula_units_Z 4
_cell_length_a 6.0888(8)
_cell_length_b 12.5645(17)
_cell_length_c 17.867(2)
_cell_measurement_reflns_used 10301
_cell_measurement_temperature 120
_cell_measurement_theta_max 30.0
_cell_measurement_theta_min 2.0
_cell_volume 1366.9(3)
_computing_cell_refinement
;
Rigaku CrystalClear-SM Expert 2.0 r16
;
_computing_data_collection
;
Rigaku CrystalClear-SM Expert 2.0 r16
;
_computing_data_reduction
;
Rigaku CrystalClear-SM Expert 2.0 r16
;
_computing_molecular_graphics 'Yadokari-XG 2009 (Wakita Nemoto et al., 2009)'
_computing_publication_material 'Yadokari-XG 2009 (Wakita,Nemoto et al., 2009)'
_computing_structure_refinement 'SHELXL-2018/1 (Sheldrick, 2018)'
_computing_structure_solution 'SIR2004 (Burla, Caliandro et al., 2005)'
_diffrn_ambient_temperature 120
_diffrn_detector_area_resol_mean 14.7059
_diffrn_measured_fraction_theta_full 0.989
_diffrn_measured_fraction_theta_max 0.991
_diffrn_measurement_device_type
;
AFC7R, 4-circle diffractometer with Mercury CCD camera (Rigaku Corp.)
;
_diffrn_measurement_method
;
Oscillation method with Fine-Slice process
;
_diffrn_radiation_monochromator 'Graphite Monochromator'
_diffrn_radiation_probe x-ray
_diffrn_radiation_type MoK\a
_diffrn_radiation_wavelength 0.71075
_diffrn_reflns_av_R_equivalents 0.0323
_diffrn_reflns_av_unetI/netI 0.0342
_diffrn_reflns_Laue_measured_fraction_full 0.989
_diffrn_reflns_Laue_measured_fraction_max 0.991
_diffrn_reflns_limit_h_max 8
_diffrn_reflns_limit_h_min -8
_diffrn_reflns_limit_k_max 17
_diffrn_reflns_limit_k_min -17
_diffrn_reflns_limit_l_max 24
_diffrn_reflns_limit_l_min -24
_diffrn_reflns_number 29902
_diffrn_reflns_point_group_measured_fraction_full 0.990
_diffrn_reflns_point_group_measured_fraction_max 0.993
_diffrn_reflns_theta_full 25.242
_diffrn_reflns_theta_max 30.033
_diffrn_reflns_theta_min 1.982
_diffrn_source 'Rotating Anode X-ray tube'
_exptl_absorpt_coefficient_mu 3.001
_exptl_absorpt_correction_T_max 0.677
_exptl_absorpt_correction_T_min 0.267
_exptl_absorpt_correction_type numerical
_exptl_absorpt_process_details 'NUMABS (Rigaku Corp.)'
_exptl_crystal_colour Colorless
_exptl_crystal_density_diffrn 1.595
_exptl_crystal_description Block
_exptl_crystal_F_000 664
_exptl_crystal_recrystallization_method 'Re-crystallisation from solvent: dichloromethane/hexane'
_exptl_crystal_size_max 0.400
_exptl_crystal_size_mid 0.070
_exptl_crystal_size_min 0.070
_refine_diff_density_max 0.964
_refine_diff_density_min -0.278
_refine_diff_density_rms 0.055
_refine_ls_abs_structure_details
;
 Flack x determined using 1483 quotients [(I+)-(I-)]/[(I+)+(I-)]
 (Parsons, Flack and Wagner, Acta Cryst. B69 (2013) 249-259).
;
_refine_ls_abs_structure_Flack -0.018(2)
_refine_ls_extinction_method none
_refine_ls_goodness_of_fit_ref 0.991
_refine_ls_hydrogen_treatment mixed
_refine_ls_matrix_type full
_refine_ls_number_parameters 226
_refine_ls_number_reflns 3974
_refine_ls_number_restraints 0
_refine_ls_restrained_S_all 0.991
_refine_ls_R_factor_all 0.0228
_refine_ls_R_factor_gt 0.0207
_refine_ls_shift/su_max 0.002
_refine_ls_shift/su_mean 0.000
_refine_ls_structure_factor_coef Fsqd
_refine_ls_weighting_details 'w=1/[\s^2^(Fo^2^)+(0.0204P)^2^] where P=(Fo^2^+2Fc^2^)/3'
_refine_ls_weighting_scheme calc
_refine_ls_wR_factor_gt 0.0481
_refine_ls_wR_factor_ref 0.0488
_reflns_Friedel_coverage 0.737
_reflns_Friedel_fraction_full 0.991
_reflns_Friedel_fraction_max 0.995
_reflns_number_gt 3693
_reflns_number_total 3974
_reflns_threshold_expression 'I > 2\s(I)'
_cod_data_source_file c8ra09212e2.cif
_cod_data_source_block iw0604c
_cod_depositor_comments
;
The following automatic conversions were performed:

'_exptl_absorpt_correction_type' value 'Numerical' changed to
'numerical' according to
/home/data/users/saulius/crontab/automatic-downloads/rss-feeds/RSC/lib/dictionaries/cif_core.dic
dictionary named 'cif_core.dic' version 2.4.2 from 2011-04-26.

Automatic conversion script
Id: cif_fix_values 4973 2017-02-22 13:04:09Z antanas 
;
_cod_database_code 7231900
_shelx_space_group_comment
;
The symmetry employed for this shelxl refinement is uniquely defined
by the following loop, which should always be used as a source of
symmetry information in preference to the above space-group names.
They are only intended as comments.
;
_shelx_estimated_absorpt_t_min 0.380
_shelx_estimated_absorpt_t_max 0.817

loop_
_space_group_symop_operation_xyz
'x, y, z'
'-x+1/2, -y, z+1/2'
'x+1/2, -y+1/2, -z'
'-x, y+1/2, -z+1/2'

loop_
_atom_site_label
_atom_site_type_symbol
_atom_site_fract_x
_atom_site_fract_y
_atom_site_fract_z
_atom_site_U_iso_or_equiv
_atom_site_adp_type
_atom_site_occupancy
_atom_site_site_symmetry_order
_atom_site_calc_flag
_atom_site_refinement_flags_posn
_atom_site_refinement_flags_adp
C1 C 1.1380(4) 1.32243(17) 1.12781(13) 0.0192(4) Uani 1 1 d . .
H1 H 1.242(4) 1.381(2) 1.1420(15) 0.035(8) Uiso 1 1 d . .
C2 C 0.9556(4) 1.34677(16) 1.08386(12) 0.0224(5) Uani 1 1 d . .
H2 H 0.924(4) 1.423(2) 1.0639(14) 0.029(7) Uiso 1 1 d . .
C3 C 0.8103(4) 1.26885(19) 1.06030(12) 0.0210(5) Uani 1 1 d . .
H3 H 0.684(4) 1.2897(19) 1.0335(13) 0.023(7) Uiso 1 1 d . .
C4 C 0.8419(4) 1.16204(17) 1.08087(12) 0.0176(4) Uani 1 1 d . .
H4 H 0.740(4) 1.1121(19) 1.0645(13) 0.019(7) Uiso 1 1 d . .
C5 C 1.0225(3) 1.13632(14) 1.12392(10) 0.0144(4) Uani 1 1 d . .
C6 C 1.1684(3) 1.21687(17) 1.14662(11) 0.0157(4) Uani 1 1 d . .
C7 C 1.3211(3) 1.06380(17) 1.19292(12) 0.0159(4) Uani 1 1 d . .
C8 C 1.1101(3) 1.03532(15) 1.15473(12) 0.0147(4) Uani 1 1 d . .
C9 C 0.9773(4) 0.94923(15) 1.19449(11) 0.0169(4) Uani 1 1 d . .
H5 H 0.819(4) 0.9656(18) 1.1970(13) 0.017(6) Uiso 1 1 d . .
H6 H 1.033(4) 0.9234(17) 1.2384(12) 0.017(6) Uiso 1 1 d . .
C10 C 1.0786(3) 0.92383(17) 1.12109(12) 0.0161(4) Uani 1 1 d . .
H7 H 1.215(4) 0.881(2) 1.1227(14) 0.026(7) Uiso 1 1 d . .
C11 C 0.9407(3) 0.90912(15) 1.05330(11) 0.0153(4) Uani 1 1 d . .
C12 C 1.0161(4) 0.93514(14) 0.98208(11) 0.0172(4) Uani 1 1 d . .
H8 H 1.160(4) 0.9639(18) 0.9757(13) 0.015(6) Uiso 1 1 d . .
C13 C 0.8898(4) 0.91991(17) 0.91872(12) 0.0177(4) Uani 1 1 d . .
H9 H 0.946(4) 0.9414(18) 0.8699(13) 0.020(6) Uiso 1 1 d . .
C14 C 0.6800(4) 0.87756(16) 0.92690(12) 0.0160(4) Uani 1 1 d . .
C15 C 0.5991(4) 0.84987(16) 0.99676(12) 0.0161(4) Uani 1 1 d . .
H10 H 0.461(4) 0.8215(16) 1.0024(12) 0.010(6) Uiso 1 1 d . .
C16 C 0.7287(3) 0.86658(17) 1.05941(12) 0.0162(4) Uani 1 1 d . .
H11 H 0.674(4) 0.8440(19) 1.1052(14) 0.021(6) Uiso 1 1 d . .
Br1 Br 0.49751(4) 0.85993(2) 0.84163(2) 0.01932(6) Uani 1 1 d . .
O1 O 1.4480(2) 1.00373(12) 1.22563(9) 0.0211(3) Uani 1 1 d . .
N1 N 1.3413(3) 1.17221(14) 1.18842(10) 0.0161(4) Uani 1 1 d . .
C17 C 1.5088(4) 1.23448(15) 1.22708(11) 0.0211(4) Uani 1 1 d . .
H12 H 1.441994 1.274167 1.266945 0.032 Uiso 1 1 calc R U
H13 H 1.576633 1.282711 1.192397 0.032 Uiso 1 1 calc R U
H14 H 1.618104 1.187527 1.247338 0.032 Uiso 1 1 calc R U

loop_
_atom_site_aniso_label
_atom_site_aniso_U_11
_atom_site_aniso_U_22
_atom_site_aniso_U_33
_atom_site_aniso_U_23
_atom_site_aniso_U_13
_atom_site_aniso_U_12
C1 0.0228(11) 0.0147(10) 0.0199(11) -0.0016(8) 0.0008(10) -0.0016(9)
C2 0.0310(14) 0.0146(9) 0.0217(10) -0.0008(8) -0.0001(9) 0.0061(9)
C3 0.0225(11) 0.0214(11) 0.0192(11) 0.0008(9) -0.0031(9) 0.0070(9)
C4 0.0175(10) 0.0176(10) 0.0177(10) -0.0022(8) -0.0017(9) 0.0015(8)
C5 0.0169(10) 0.0132(8) 0.0131(8) -0.0009(6) 0.0004(9) 0.0027(10)
C6 0.0168(9) 0.0172(10) 0.0132(10) -0.0010(8) 0.0029(9) 0.0006(8)
C7 0.0146(9) 0.0178(10) 0.0155(10) -0.0012(8) 0.0026(8) 0.0008(8)
C8 0.0143(9) 0.0133(9) 0.0163(10) -0.0012(8) 0.0002(9) -0.0001(7)
C9 0.0187(11) 0.0169(8) 0.0151(9) 0.0013(7) 0.0000(10) -0.0005(9)
C10 0.0161(9) 0.0130(9) 0.0191(10) -0.0003(8) 0.0015(8) 0.0003(8)
C11 0.0163(10) 0.0108(8) 0.0187(10) -0.0008(7) 0.0002(8) 0.0012(7)
C12 0.0154(9) 0.0144(8) 0.0217(9) -0.0004(7) 0.0029(11) 0.0006(10)
C13 0.0207(11) 0.0163(10) 0.0163(10) 0.0006(8) 0.0039(9) 0.0019(9)
C14 0.0178(10) 0.0132(10) 0.0169(10) -0.0014(7) -0.0022(8) 0.0034(8)
C15 0.0147(9) 0.0141(9) 0.0195(10) 0.0005(8) 0.0019(8) -0.0005(9)
C16 0.0181(10) 0.0144(9) 0.0161(10) 0.0007(8) 0.0037(8) 0.0004(8)
Br1 0.02080(10) 0.02198(10) 0.01519(10) 0.00071(7) -0.00224(12) 0.00029(12)
O1 0.0180(8) 0.0224(7) 0.0229(8) 0.0023(6) -0.0039(6) 0.0033(6)
N1 0.0146(8) 0.0165(8) 0.0173(9) -0.0007(7) -0.0020(7) -0.0023(7)
C17 0.0186(9) 0.0249(9) 0.0198(9) -0.0033(7) -0.0026(12) -0.0042(12)

loop_
_atom_type_symbol
_atom_type_description
_atom_type_scat_dispersion_real
_atom_type_scat_dispersion_imag
_atom_type_scat_source
C C 0.0033 0.0016 'International Tables Vol C Tables 4.2.6.8 and 6.1.1.4'
H H 0.0000 0.0000 'International Tables Vol C Tables 4.2.6.8 and 6.1.1.4'
N N 0.0061 0.0033 'International Tables Vol C Tables 4.2.6.8 and 6.1.1.4'
O O 0.0106 0.0060 'International Tables Vol C Tables 4.2.6.8 and 6.1.1.4'
Br Br -0.2901 2.4595 'International Tables Vol C Tables 4.2.6.8 and 6.1.1.4'

loop_
_geom_angle_atom_site_label_1
_geom_angle_atom_site_label_2
_geom_angle_atom_site_label_3
_geom_angle
C6 C1 C2 117.1(2)
C3 C2 C1 121.7(2)
C2 C3 C4 120.5(2)
C5 C4 C3 118.6(2)
C4 C5 C6 119.69(18)
C4 C5 C8 133.95(19)
C6 C5 C8 106.35(18)
C1 C6 C5 122.4(2)
C1 C6 N1 127.8(2)
C5 C6 N1 109.80(18)
O1 C7 N1 125.6(2)
O1 C7 C8 127.6(2)
N1 C7 C8 106.74(17)
C5 C8 C7 105.85(16)
C5 C8 C9 126.08(18)
C7 C8 C9 114.32(18)
C5 C8 C10 126.17(18)
C7 C8 C10 120.21(17)
C9 C8 C10 57.97(13)
C10 C9 C8 61.37(14)
C9 C10 C11 120.84(19)
C9 C10 C8 60.66(13)
C11 C10 C8 120.21(18)
C12 C11 C16 117.7(2)
C12 C11 C10 122.00(19)
C16 C11 C10 120.30(19)
C13 C12 C11 122.2(2)
C12 C13 C14 118.5(2)
C15 C14 C13 121.1(2)
C15 C14 Br1 119.04(16)
C13 C14 Br1 119.83(16)
C16 C15 C14 119.1(2)
C15 C16 C11 121.3(2)
C7 N1 C6 111.11(17)
C7 N1 C17 124.62(18)
C6 N1 C17 124.07(17)

loop_
_geom_bond_atom_site_label_1
_geom_bond_atom_site_label_2
_geom_bond_distance
C1 C6 1.381(3)
C1 C2 1.394(3)
C2 C3 1.385(3)
C3 C4 1.405(3)
C4 C5 1.380(3)
C5 C6 1.407(3)
C5 C8 1.483(3)
C6 N1 1.408(3)
C7 O1 1.228(3)
C7 N1 1.370(3)
C7 C8 1.498(3)
C8 C9 1.526(3)
C8 C10 1.536(3)
C9 C10 1.484(3)
C10 C11 1.485(3)
C11 C12 1.392(3)
C11 C16 1.402(3)
C12 C13 1.382(3)
C13 C14 1.392(3)
C14 C15 1.386(3)
C14 Br1 1.899(2)
C15 C16 1.385(3)
N1 C17 1.459(3)

loop_
_geom_hbond_atom_site_label_D
_geom_hbond_atom_site_label_H
_geom_hbond_atom_site_label_A
_geom_hbond_distance_DH
_geom_hbond_distance_HA
_geom_hbond_distance_DA
_geom_hbond_angle_DHA
_geom_hbond_site_symmetry_A
_geom_hbond_publ_flag
C17 H14 Br1 0.96 2.94 3.825(2) 153.0 2_775 yes

loop_
_geom_torsion_atom_site_label_1
_geom_torsion_atom_site_label_2
_geom_torsion_atom_site_label_3
_geom_torsion_atom_site_label_4
_geom_torsion
C6 C1 C2 C3 0.3(3)
C1 C2 C3 C4 0.6(3)
C2 C3 C4 C5 -1.0(3)
C3 C4 C5 C6 0.6(3)
C3 C4 C5 C8 -178.9(2)
C2 C1 C6 C5 -0.8(3)
C2 C1 C6 N1 178.2(2)
C4 C5 C6 C1 0.4(3)
C8 C5 C6 C1 180.0(2)
C4 C5 C6 N1 -178.83(18)
C8 C5 C6 N1 0.8(2)
C4 C5 C8 C7 176.7(2)
C6 C5 C8 C7 -2.8(2)
C4 C5 C8 C9 -45.8(3)
C6 C5 C8 C9 134.6(2)
C4 C5 C8 C10 27.9(4)
C6 C5 C8 C10 -151.64(19)
O1 C7 C8 C5 -179.6(2)
N1 C7 C8 C5 3.9(2)
O1 C7 C8 C9 37.3(3)
N1 C7 C8 C9 -139.26(18)
O1 C7 C8 C10 -28.5(3)
N1 C7 C8 C10 154.97(18)
C5 C8 C9 C10 113.9(2)
C7 C8 C9 C10 -111.63(19)
C8 C9 C10 C11 -109.7(2)
C5 C8 C10 C9 -113.8(2)
C7 C8 C10 C9 101.4(2)
C5 C8 C10 C11 -3.1(3)
C7 C8 C10 C11 -147.9(2)
C9 C8 C10 C11 110.7(2)
C9 C10 C11 C12 148.82(19)
C8 C10 C11 C12 77.0(3)
C9 C10 C11 C16 -32.1(3)
C8 C10 C11 C16 -103.8(2)
C16 C11 C12 C13 -0.3(3)
C10 C11 C12 C13 178.88(19)
C11 C12 C13 C14 0.3(3)
C12 C13 C14 C15 -0.8(3)
C12 C13 C14 Br1 177.85(16)
C13 C14 C15 C16 1.2(3)
Br1 C14 C15 C16 -177.47(16)
C14 C15 C16 C11 -1.1(3)
C12 C11 C16 C15 0.7(3)
C10 C11 C16 C15 -178.5(2)
O1 C7 N1 C6 179.8(2)
C8 C7 N1 C6 -3.5(2)
O1 C7 N1 C17 -5.1(3)
C8 C7 N1 C17 171.52(18)
C1 C6 N1 C7 -177.4(2)
C5 C6 N1 C7 1.8(2)
C1 C6 N1 C17 7.5(3)
C5 C6 N1 C17 -173.30(18)
